data_7715849
loop_
_publ_author_name
'Handzlik, Gabriela'
'Dziubek, Kamil F.'
'Hanfland, Michael'
'Pinkowicz, Dawid'

_publ_section_title
;
 Simultaneous manipulation of iron(II) spin crossover and LIESST behaviour
 using pressure, temperature and light.
;
_journal_issue 18
_journal_name_full 'Dalton transactions (Cambridge, England : 2003)'
_journal_page_first 7677
_journal_page_last 7681
_journal_paper_doi 10.1039/d4dt00509k
_journal_volume 53
_journal_year 2024
_chemical_formula_moiety 'C32 H32 Fe2 N24 Nb, 4(H2 O)'
_chemical_formula_sum 'C32 H40 Fe2 N24 Nb O4'
_chemical_formula_weight 1029.49
_chemical_name_systematic
'catena-[tetrakis(m2-Cyano)-octakis(1H-pyrazole-N2)-tetracyano-di-iron(ii)-niobium(iv) tetrahydrate]'
_chemical_properties_physical Air-sensitive
_space_group_crystal_system tetragonal
_space_group_IT_number 88
_space_group_name_Hall '-I 4ad'
_space_group_name_H-M_alt 'I 41/a :2'
_atom_sites_solution_hydrogens mixed
_atom_sites_solution_primary dual
_audit_creation_date 2024-01-17
_audit_creation_method
;
Olex2 1.5
(compiled 2023.08.24 svn.re1ec1418 for OlexSys, GUI svn.r6817)
;
_audit_update_record
;
2024-03-15 deposited with the CCDC.	2024-04-09 downloaded from the CCDC.
;
_cell_angle_alpha 90
_cell_angle_beta 90
_cell_angle_gamma 90
_cell_formula_units_Z 4
_cell_length_a 21.4699(3)
_cell_length_b 21.4699(3)
_cell_length_c 9.4581(7)
_cell_measurement_reflns_used 1159
_cell_measurement_temperature 5.00
_cell_measurement_theta_max 19.7080
_cell_measurement_theta_min 1.7410
_cell_volume 4359.8(3)
_computing_cell_refinement 'CrysAlisPro 1.171.41.119a (Rigaku OD, 2021)'
_computing_data_collection 'CrysAlisPro 1.171.41.119a (Rigaku OD, 2021)'
_computing_data_reduction 'CrysAlisPro 1.171.41.119a (Rigaku OD, 2021)'
_computing_molecular_graphics 'Olex2 1.5 (Dolomanov et al., 2009)'
_computing_publication_material 'Olex2 1.5 (Dolomanov et al., 2009)'
_computing_structure_refinement 'SHELXL 2019/2 (Sheldrick, 2015)'
_computing_structure_solution 'SHELXT 2018/2 (Sheldrick, 2018)'
_diffrn_ambient_pressure 280000
_diffrn_ambient_temperature 5.00
_diffrn_detector 'Hybrid Pixel Array Detector'
_diffrn_detector_area_resol_mean 13.3333
_diffrn_measured_fraction_theta_full 0.659
_diffrn_measured_fraction_theta_max 0.385
_diffrn_measurement_details
;
List of Runs (angles in degrees, time in seconds):

  # Type    Start    End  Width  t~exp~   \w     \q     \k     \f   Frames
#--------------------------------------------------------------------------
  1  \w    -32.00  32.00   0.50    0.20    --    0.00   0.00   0.00  128
;
_diffrn_measurement_device 'abstract diffractometer'
_diffrn_measurement_device_type 'esperanto-CrysAlisPro-abstract goniometer imported esperanto images'
_diffrn_measurement_method '\w scans'
_diffrn_orient_matrix_type 'CrysAlisPro convention (1999,Acta A55,543-557)'
_diffrn_orient_matrix_UB_11 -0.0003898000
_diffrn_orient_matrix_UB_12 -0.0080440000
_diffrn_orient_matrix_UB_13 -0.0392836000
_diffrn_orient_matrix_UB_21 0.0023323000
_diffrn_orient_matrix_UB_22 -0.0172112000
_diffrn_orient_matrix_UB_23 0.0180512000
_diffrn_orient_matrix_UB_31 -0.0189634000
_diffrn_orient_matrix_UB_32 -0.0019567000
_diffrn_orient_matrix_UB_33 0.0030290000
_diffrn_radiation_monochromator synchrotron
_diffrn_radiation_probe x-ray
_diffrn_radiation_type synchrotron
_diffrn_radiation_wavelength 0.41008
_diffrn_reflns_av_R_equivalents 0.0482
_diffrn_reflns_av_unetI/netI 0.0656
_diffrn_reflns_Laue_measured_fraction_full 0.659
_diffrn_reflns_Laue_measured_fraction_max 0.385
_diffrn_reflns_limit_h_max 28
_diffrn_reflns_limit_h_min -27
_diffrn_reflns_limit_k_max 27
_diffrn_reflns_limit_k_min -28
_diffrn_reflns_limit_l_max 8
_diffrn_reflns_limit_l_min -8
_diffrn_reflns_number 4499
_diffrn_reflns_point_group_measured_fraction_full 0.659
_diffrn_reflns_point_group_measured_fraction_max 0.385
_diffrn_reflns_theta_full 14.244
_diffrn_reflns_theta_max 19.968
_diffrn_reflns_theta_min 1.744
_diffrn_source 'ESRF ID15B'
_exptl_absorpt_coefficient_mu 0.544
_exptl_absorpt_correction_T_max 1.00000
_exptl_absorpt_correction_T_min 0.76499
_exptl_absorpt_correction_type multi-scan
_exptl_absorpt_process_details
;
CrysAlisPro 1.171.41.119a (Rigaku Oxford Diffraction, 2021)
Empirical absorption correction using spherical harmonics,
implemented in SCALE3 ABSPACK scaling algorithm.
;
_exptl_crystal_colour violet
_exptl_crystal_density_diffrn 1.568
_exptl_crystal_description block
_exptl_crystal_F_000 2100
_exptl_crystal_preparation 'Magnetic properties'
_exptl_crystal_recrystallization_method 'Re-crystallisation from solvent: water'
_exptl_crystal_size_max 0.1
_exptl_crystal_size_mid 0.1
_exptl_crystal_size_min 0.03
_refine_diff_density_max 0.534
_refine_diff_density_min -0.427
_refine_diff_density_rms 0.081
_refine_ls_extinction_method none
_refine_ls_goodness_of_fit_ref 1.058
_refine_ls_hydrogen_treatment mixed
_refine_ls_matrix_type full
_refine_ls_number_parameters 152
_refine_ls_number_reflns 2033
_refine_ls_number_restraints 3
_refine_ls_restrained_S_all 1.059
_refine_ls_R_factor_all 0.0504
_refine_ls_R_factor_gt 0.0408
_refine_ls_shift/su_max 0.000
_refine_ls_shift/su_mean 0.000
_refine_ls_structure_factor_coef Fsqd
_refine_ls_weighting_details 'w=1/[\s^2^(Fo^2^)+(0.0482P)^2^] where P=(Fo^2^+2Fc^2^)/3'
_refine_ls_weighting_scheme calc
_refine_ls_wR_factor_gt 0.1022
_refine_ls_wR_factor_ref 0.1078
_reflns_Friedel_coverage 0.000
_reflns_number_gt 1708
_reflns_number_total 2033
_reflns_threshold_expression 'I > 2\s(I)'
_cod_data_source_file d4dt00509k2.cif
_cod_data_source_block fenb_0016
_cod_depositor_comments 'Adding full bibliography for 7715833--7715849.cif.'
_cod_original_sg_symbol_H-M 'I 41/a'
_cod_database_code 7715849
_shelx_shelxl_version_number 2019/2
_chemical_oxdiff_formula 'C11 H10 N O'
_shelx_space_group_comment
;
The symmetry employed for this shelxl refinement is uniquely defined
by the following loop, which should always be used as a source of
symmetry information in preference to the above space-group names.
They are only intended as comments.
;
_olex2_refinement_description
;
1. Fixed Uiso
 At 1.2 times of:
  All C(H) groups, All N(H) groups
2. Restrained distances
 O1-H1
 0.95 with sigma of 0.02
 H2-O1
 0.95 with sigma of 0.02
 H2-H1
 1.5 with sigma of 0.04
3.a Aromatic/amide H refined with riding coordinates:
 N4(H3), N6(H7), C6(H10), C8(H8), C7(H9), C3(H6), C5(H4), C4(H5)
;
_olex2_submission_special_instructions 'No special instructions were received'
_oxdiff_diffrn_reflns_filtered 295
_oxdiff_exptl_absorpt_empirical_details
;
Empirical correction (ABSPACK) includes:
- Absorption correction using spherical harmonics
- Frame scaling
- Detector area scaling
;
_oxdiff_exptl_absorpt_empirical_full_max 1.336
_oxdiff_exptl_absorpt_empirical_full_min 0.691

loop_
_space_group_symop_operation_xyz
'x, y, z'
'-x+1/2, -y, z+1/2'
'-y+3/4, x+1/4, z+1/4'
'y+3/4, -x+3/4, z+3/4'
'x+1/2, y+1/2, z+1/2'
'-x+1, -y+1/2, z+1'
'-y+5/4, x+3/4, z+3/4'
'y+5/4, -x+5/4, z+5/4'
'-x, -y, -z'
'x-1/2, y, -z-1/2'
'y-3/4, -x-1/4, -z-1/4'
'-y-3/4, x-3/4, -z-3/4'
'-x+1/2, -y+1/2, -z+1/2'
'x, y+1/2, -z'
'y-1/4, -x+1/4, -z+1/4'
'-y-1/4, x-1/4, -z-1/4'

loop_
_atom_site_label
_atom_site_type_symbol
_atom_site_fract_x
_atom_site_fract_y
_atom_site_fract_z
_atom_site_U_iso_or_equiv
_atom_site_adp_type
_atom_site_occupancy
_atom_site_site_symmetry_order
_atom_site_calc_flag
_atom_site_refinement_flags_posn
_atom_site_refinement_flags_adp
_atom_site_refinement_flags_occupancy
_atom_site_disorder_assembly
_atom_site_disorder_group
Nb1 Nb 0.500000 0.750000 0.625000 0.0160(2) Uani 1 4 d S T P . .
Fe1 Fe 0.500000 0.500000 0.500000 0.0186(3) Uani 1 2 d S . P . .
O1 O 0.44030(10) 0.63432(10) 0.1956(4) 0.0253(9) Uani 1 1 d D . . . .
N2 N 0.48345(11) 0.59895(11) 0.5204(4) 0.0230(10) Uani 1 1 d . . . . .
N4 N 0.45278(11) 0.53539(10) 0.7976(4) 0.0239(10) Uani 1 1 d . . . . .
H3 H 0.466080 0.573255 0.778678 0.029 Uiso 1 1 calc R U . . .
N3 N 0.45486(10) 0.48772(10) 0.7036(4) 0.0217(9) Uani 1 1 d . . . . .
N5 N 0.41465(10) 0.48319(10) 0.3869(4) 0.0231(10) Uani 1 1 d . . . . .
N1 N 0.51439(11) 0.83933(11) 0.9200(5) 0.0251(11) Uani 1 1 d . . . . .
N6 N 0.38990(10) 0.52265(11) 0.2909(4) 0.0229(10) Uani 1 1 d . . . . .
H7 H 0.407497 0.557622 0.263382 0.028 Uiso 1 1 calc R U . . .
C2 C 0.48665(12) 0.65027(12) 0.5559(5) 0.0209(11) Uani 1 1 d . . . . .
C1 C 0.50938(12) 0.80988(12) 0.8198(5) 0.0203(11) Uani 1 1 d . . . . .
C6 C 0.37429(13) 0.43629(12) 0.3982(5) 0.0242(12) Uani 1 1 d . . . . .
H10 H 0.379737 0.401152 0.457946 0.029 Uiso 1 1 calc R U . . .
C8 C 0.33458(13) 0.50142(13) 0.2428(5) 0.0264(13) Uani 1 1 d . . . . .
H8 H 0.308623 0.521256 0.175054 0.032 Uiso 1 1 calc R U . . .
C7 C 0.32273(13) 0.44579(13) 0.3099(5) 0.0258(12) Uani 1 1 d . . . . .
H9 H 0.287396 0.419607 0.298826 0.031 Uiso 1 1 calc R U . . .
C3 C 0.43060(13) 0.43981(13) 0.7746(5) 0.0254(12) Uani 1 1 d . . . . .
H6 H 0.425730 0.399190 0.736337 0.030 Uiso 1 1 calc R U . . .
C5 C 0.42855(14) 0.51886(14) 0.9213(5) 0.0268(13) Uani 1 1 d . . . . .
H4 H 0.422717 0.544809 1.001538 0.032 Uiso 1 1 calc R U . . .
C4 C 0.41342(13) 0.45621(13) 0.9101(5) 0.0288(13) Uani 1 1 d . . . . .
H5 H 0.395238 0.430324 0.980345 0.035 Uiso 1 1 calc R U . . .
H2 H 0.439(2) 0.6691(16) 0.250(4) 0.070(16) Uiso 1 1 d D . . . .
H1 H 0.4535(17) 0.6429(17) 0.103(2) 0.032(11) Uiso 1 1 d D . . . .

loop_
_atom_site_aniso_label
_atom_site_aniso_U_11
_atom_site_aniso_U_22
_atom_site_aniso_U_33
_atom_site_aniso_U_23
_atom_site_aniso_U_13
_atom_site_aniso_U_12
Nb1 0.01750(15) 0.01750(15) 0.0130(6) 0.000 0.000 0.000
Fe1 0.0221(3) 0.0169(3) 0.0168(8) -0.0010(2) 0.0007(3) -0.00050(15)
O1 0.0323(11) 0.0264(11) 0.017(3) -0.0003(11) 0.0041(11) -0.0001(7)
N2 0.0283(12) 0.0222(12) 0.019(4) 0.0031(11) 0.0015(12) 0.0002(7)
N4 0.0340(13) 0.0217(12) 0.016(4) -0.0011(12) 0.0050(13) -0.0035(8)
N3 0.0250(12) 0.0223(11) 0.018(4) -0.0027(11) 0.0004(11) 0.0001(7)
N5 0.0251(12) 0.0208(11) 0.023(4) 0.0013(11) 0.0003(11) 0.0017(7)
N1 0.0333(14) 0.0229(12) 0.019(4) 0.0016(12) -0.0002(12) -0.0007(8)
N6 0.0276(12) 0.0273(12) 0.014(4) 0.0020(12) -0.0021(12) -0.0007(8)
C2 0.0235(13) 0.0236(13) 0.016(4) 0.0008(12) 0.0017(12) 0.0003(8)
C1 0.0219(13) 0.0227(14) 0.016(4) -0.0008(13) -0.0002(12) -0.0006(8)
C6 0.0295(14) 0.0217(13) 0.021(4) -0.0006(13) 0.0035(14) -0.0019(8)
C8 0.0282(15) 0.0279(15) 0.023(5) -0.0025(14) -0.0035(13) 0.0017(9)
C7 0.0272(14) 0.0286(15) 0.022(5) -0.0046(14) -0.0004(14) -0.0029(9)
C3 0.0265(14) 0.0238(13) 0.026(4) -0.0015(14) 0.0027(14) -0.0020(8)
C5 0.0349(16) 0.0297(15) 0.016(5) -0.0015(15) 0.0069(15) 0.0013(10)
C4 0.0273(15) 0.0263(14) 0.033(5) 0.0028(14) 0.0040(14) -0.0024(9)

loop_
_atom_type_symbol
_atom_type_description
_atom_type_scat_dispersion_real
_atom_type_scat_dispersion_imag
_atom_type_scat_source
C C -0.0011 0.0005 'International Tables Vol C Tables 4.2.6.8 and 6.1.1.4'
H H 0.0000 0.0000 'International Tables Vol C Tables 4.2.6.8 and 6.1.1.4'
Fe Fe 0.1482 0.3017 'International Tables Vol C Tables 4.2.6.8 and 6.1.1.4'
N N -0.0016 0.0010 'International Tables Vol C Tables 4.2.6.8 and 6.1.1.4'
Nb Nb -0.0343 1.6958 'International Tables Vol C Tables 4.2.6.8 and 6.1.1.4'
O O -0.0014 0.0018 'International Tables Vol C Tables 4.2.6.8 and 6.1.1.4'

loop_
_geom_angle_atom_site_label_1
_geom_angle_atom_site_label_2
_geom_angle_atom_site_label_3
_geom_angle
_geom_angle_site_symmetry_1
_geom_angle_site_symmetry_3
_geom_angle_publ_flag
C2 Nb1 C2 94.81(7) . 12_767 ?
C2 Nb1 C2 94.81(7) 6_564 15_566 ?
C2 Nb1 C2 146.3(2) 12_767 15_566 ?
C2 Nb1 C2 146.3(2) . 6_564 ?
C2 Nb1 C2 94.81(7) . 15_566 ?
C2 Nb1 C2 94.81(7) 12_767 6_564 ?
C1 Nb1 C2 142.05(15) . . ?
C1 Nb1 C2 71.61(15) . 6_564 ?
C1 Nb1 C2 77.04(12) . 15_566 ?
C1 Nb1 C2 77.04(12) 12_767 . ?
C1 Nb1 C2 77.04(12) 15_566 6_564 ?
C1 Nb1 C2 75.59(12) 15_566 . ?
C1 Nb1 C2 75.60(12) 6_564 15_566 ?
C1 Nb1 C2 71.61(15) 6_564 . ?
C1 Nb1 C2 75.60(12) 12_767 6_564 ?
C1 Nb1 C2 75.59(12) . 12_767 ?
C1 Nb1 C2 142.05(15) 6_564 6_564 ?
C1 Nb1 C2 142.05(15) 12_767 12_767 ?
C1 Nb1 C2 71.61(15) 12_767 15_566 ?
C1 Nb1 C2 71.61(15) 15_566 12_767 ?
C1 Nb1 C2 77.04(12) 6_564 12_767 ?
C1 Nb1 C2 142.05(15) 15_566 15_566 ?
C1 Nb1 C1 131.85(12) . 15_566 ?
C1 Nb1 C1 131.85(12) 12_767 6_564 ?
C1 Nb1 C1 70.47(19) . 6_564 ?
C1 Nb1 C1 131.85(12) 15_566 6_564 ?
C1 Nb1 C1 70.47(19) 12_767 15_566 ?
C1 Nb1 C1 131.85(12) . 12_767 ?
N2 Fe1 N2 180.0 . 9_666 ?
N2 Fe1 N3 91.91(11) 9_666 . ?
N2 Fe1 N3 88.09(11) 9_666 9_666 ?
N2 Fe1 N3 88.09(11) . . ?
N2 Fe1 N3 91.91(11) . 9_666 ?
N3 Fe1 N3 180.0 . 9_666 ?
N5 Fe1 N2 86.03(9) 9_666 . ?
N5 Fe1 N2 93.97(9) 9_666 9_666 ?
N5 Fe1 N2 93.97(9) . . ?
N5 Fe1 N2 86.03(9) . 9_666 ?
N5 Fe1 N3 87.68(12) 9_666 . ?
N5 Fe1 N3 87.68(12) . 9_666 ?
N5 Fe1 N3 92.32(12) . . ?
N5 Fe1 N3 92.32(12) 9_666 9_666 ?
N5 Fe1 N5 180.0 9_666 . ?
H2 O1 H1 112(3) . . ?
C2 N2 Fe1 162.6(3) . . ?
N3 N4 H3 123.6 . . ?
C5 N4 H3 123.6 . . ?
C5 N4 N3 112.9(3) . . ?
N4 N3 Fe1 120.3(2) . . ?
C3 N3 Fe1 135.6(3) . . ?
C3 N3 N4 103.8(4) . . ?
N6 N5 Fe1 124.32(17) . . ?
C6 N5 Fe1 129.8(3) . . ?
C6 N5 N6 105.8(3) . . ?
N5 N6 H7 124.4 . . ?
N5 N6 C8 111.1(3) . . ?
C8 N6 H7 124.4 . . ?
N2 C2 Nb1 176.1(2) . . ?
N1 C1 Nb1 178.8(3) . . ?
N5 C6 H10 124.6 . . ?
N5 C6 C7 110.8(3) . . ?
C7 C6 H10 124.6 . . ?
N6 C8 H8 126.3 . . ?
N6 C8 C7 107.4(3) . . ?
C7 C8 H8 126.3 . . ?
C6 C7 H9 127.6 . . ?
C8 C7 C6 104.8(3) . . ?
C8 C7 H9 127.6 . . ?
N3 C3 H6 124.0 . . ?
N3 C3 C4 112.0(3) . . ?
C4 C3 H6 124.0 . . ?
N4 C5 H4 126.8 . . ?
N4 C5 C4 106.5(4) . . ?
C4 C5 H4 126.8 . . ?
C3 C4 C5 104.8(3) . . ?
C3 C4 H5 127.6 . . ?
C5 C4 H5 127.6 . . ?

loop_
_geom_bond_atom_site_label_1
_geom_bond_atom_site_label_2
_geom_bond_distance
_geom_bond_site_symmetry_2
_geom_bond_publ_flag
Nb1 C2 2.257(3) . ?
Nb1 C2 2.257(3) 15_566 ?
Nb1 C2 2.257(3) 12_767 ?
Nb1 C2 2.257(3) 6_564 ?
Nb1 C1 2.256(4) . ?
Nb1 C1 2.256(4) 6_564 ?
Nb1 C1 2.256(4) 12_767 ?
Nb1 C1 2.256(4) 15_566 ?
Fe1 N2 2.163(2) 9_666 ?
Fe1 N2 2.163(2) . ?
Fe1 N3 2.172(4) 9_666 ?
Fe1 N3 2.172(4) . ?
Fe1 N5 2.152(3) 9_666 ?
Fe1 N5 2.152(3) . ?
O1 H2 0.907(18) . ?
O1 H1 0.937(19) . ?
N2 C2 1.154(4) . ?
N4 H3 0.8800 . ?
N4 N3 1.356(4) . ?
N4 C5 1.329(6) . ?
N3 C3 1.334(4) . ?
N5 N6 1.350(4) . ?
N5 C6 1.333(3) . ?
N1 C1 1.144(6) . ?
N6 H7 0.8800 . ?
N6 C8 1.351(4) . ?
C6 H10 0.9500 . ?
C6 C7 1.401(5) . ?
C8 H8 0.9500 . ?
C8 C7 1.376(5) . ?
C7 H9 0.9500 . ?
C3 H6 0.9500 . ?
C3 C4 1.379(6) . ?
C5 H4 0.9500 . ?
C5 C4 1.388(4) . ?
C4 H5 0.9500 . ?

loop_
_geom_torsion_atom_site_label_1
_geom_torsion_atom_site_label_2
_geom_torsion_atom_site_label_3
_geom_torsion_atom_site_label_4
_geom_torsion
_geom_torsion_site_symmetry_1
_geom_torsion_site_symmetry_2
_geom_torsion_site_symmetry_3
_geom_torsion_site_symmetry_4
_geom_torsion_publ_flag
Fe1 N3 C3 C4 173.1(2) . . . . ?
Fe1 N5 N6 C8 -176.7(3) . . . . ?
Fe1 N5 C6 C7 176.3(3) . . . . ?
N4 N3 C3 C4 0.0(4) . . . . ?
N4 C5 C4 C3 -0.1(4) . . . . ?
N3 N4 C5 C4 0.1(4) . . . . ?
N3 C3 C4 C5 0.0(4) . . . . ?
N5 N6 C8 C7 -0.1(5) . . . . ?
N5 C6 C7 C8 0.6(4) . . . . ?
N6 N5 C6 C7 -0.6(4) . . . . ?
N6 C8 C7 C6 -0.3(4) . . . . ?
C6 N5 N6 C8 0.4(4) . . . . ?
C5 N4 N3 Fe1 -174.4(2) . . . . ?
C5 N4 N3 C3 -0.1(4) . . . . ?
